data_4503700
loop_
_publ_author_name
'Shi, Lei'
'Bonneau, Charlotte'
'Li, Yafeng'
'Sun, Junliang'
'Yue, Huijuan'
'Zou, Xiaodong'

_publ_section_title
;
 SU-22 and SU-23: Layered Germanates Built from 4-Coordinated Ge7Clusters
 Exhibiting Structural Variations on the 44Topology
;
_journal_issue 10
_journal_name_full 'Crystal Growth &amp; Design'
_journal_page_first 3695
_journal_paper_doi 10.1021/cg800304r
_journal_volume 8
_journal_year 2008
_chemical_formula_sum 'C6 H26.5 F Ge7 N4.5 O17'
_chemical_formula_weight 960.95
_chemical_name_systematic
; 
 ? 
;
_space_group_IT_number 15
_symmetry_cell_setting monoclinic
_symmetry_space_group_name_Hall '-C 2yc'
_symmetry_space_group_name_H-M 'C 1 2/c 1'
_atom_sites_solution_hydrogens none
_atom_sites_solution_primary direct
_atom_sites_solution_secondary difmap
_audit_creation_method SHELXL-97
_cell_angle_alpha 90.00
_cell_angle_beta 98.151(6)
_cell_angle_gamma 90.00
_cell_formula_units_Z 8
_cell_length_a 16.0583(8)
_cell_length_b 16.4484(10)
_cell_length_c 17.7788(8)
_cell_measurement_temperature 293(2)
_cell_volume 4648.5(4)
_computing_structure_refinement 'SHELXL-97 (Sheldrick, 1997)'
_computing_structure_solution 'SHELXS-97 (Sheldrick, 1990)'
_diffrn_ambient_temperature 293(2)
_diffrn_measured_fraction_theta_full 0.996
_diffrn_measured_fraction_theta_max 0.996
_diffrn_radiation_monochromator graphite
_diffrn_radiation_source 'fine-focus sealed tube'
_diffrn_radiation_type MoK\a
_diffrn_radiation_wavelength 0.71073
_diffrn_reflns_av_R_equivalents 0.0513
_diffrn_reflns_av_sigmaI/netI 0.0714
_diffrn_reflns_limit_h_max 19
_diffrn_reflns_limit_h_min -19
_diffrn_reflns_limit_k_max 19
_diffrn_reflns_limit_k_min -19
_diffrn_reflns_limit_l_max 21
_diffrn_reflns_limit_l_min -14
_diffrn_reflns_number 14487
_diffrn_reflns_theta_full 25.35
_diffrn_reflns_theta_max 25.35
_diffrn_reflns_theta_min 3.69
_exptl_absorpt_coefficient_mu 9.024
_exptl_absorpt_correction_T_max 0.9313
_exptl_absorpt_correction_T_min 0.4051
_exptl_absorpt_correction_type numerical
_exptl_crystal_density_diffrn 2.746
_exptl_crystal_density_method 'not measured'
_exptl_crystal_F_000 3704
_exptl_crystal_size_max 0.12
_exptl_crystal_size_mid 0.10
_exptl_crystal_size_min 0.01
_platon_squeeze_details
;
;
_refine_diff_density_max 1.867
_refine_diff_density_min -0.825
_refine_diff_density_rms 0.200
_refine_ls_extinction_method none
_refine_ls_goodness_of_fit_ref 1.002
_refine_ls_hydrogen_treatment none
_refine_ls_matrix_type full
_refine_ls_number_parameters 250
_refine_ls_number_reflns 4248
_refine_ls_number_restraints 0
_refine_ls_restrained_S_all 1.002
_refine_ls_R_factor_all 0.0638
_refine_ls_R_factor_gt 0.0430
_refine_ls_shift/su_max 0.000
_refine_ls_shift/su_mean 0.000
_refine_ls_structure_factor_coef Fsqd
_refine_ls_weighting_details 'calc w=1/[\s^2^(Fo^2^)+(0.0560P)^2^+0.0000P] where P=(Fo^2^+2Fc^2^)/3'
_refine_ls_weighting_scheme calc
_refine_ls_wR_factor_gt 0.1053
_refine_ls_wR_factor_ref 0.1080
_reflns_number_gt 2892
_reflns_number_total 4248
_reflns_threshold_expression >2sigma(I)
_cod_data_source_file cg800304r_si_001.cif
_cod_data_source_block fprofit2after
_cod_original_sg_symbol_H-M C2/c
_cod_original_formula_sum 'C6 H26.50 F Ge7 N4.50 O17'
_cod_database_code 4503700

loop_
_symmetry_equiv_pos_as_xyz
'x, y, z'
'-x, y, -z+1/2'
'x+1/2, y+1/2, z'
'-x+1/2, y+1/2, -z+1/2'
'-x, -y, -z'
'x, -y, z-1/2'
'-x+1/2, -y+1/2, -z'
'x+1/2, -y+1/2, z-1/2'

loop_
_atom_site_label
_atom_site_type_symbol
_atom_site_fract_x
_atom_site_fract_y
_atom_site_fract_z
_atom_site_U_iso_or_equiv
_atom_site_adp_type
_atom_site_occupancy
_atom_site_symmetry_multiplicity
_atom_site_calc_flag
_atom_site_refinement_flags
Ge1 Ge 0.73191(5) 0.38321(5) 0.69675(5) 0.0167(2) Uani 1 1 d .
Ge2 Ge 0.86298(5) 0.27955(5) 0.84848(5) 0.0205(2) Uani 1 1 d .
Ge3 Ge 0.71650(6) 0.35387(5) 0.90354(5) 0.0202(2) Uani 1 1 d .
Ge4 Ge 0.60246(5) 0.27834(5) 0.76530(5) 0.0178(2) Uani 1 1 d .
Ge5 Ge 0.75590(5) 0.19893(5) 0.71385(5) 0.0174(2) Uani 1 1 d .
Ge6 Ge 0.90970(5) 0.43537(5) 0.77224(5) 0.0188(2) Uani 1 1 d .
Ge7 Ge 0.74242(5) 0.01239(5) 0.67649(5) 0.0170(2) Uani 1 1 d .
F F 0.7022(3) 0.4226(3) 0.6015(3) 0.0285(12) Uani 1 1 d .
O1 O 0.7679(3) 0.3456(3) 0.7996(3) 0.0202(13) Uani 1 1 d .
O2 O 0.6211(3) 0.3523(3) 0.7017(3) 0.0209(13) Uani 1 1 d .
O3 O 0.7563(3) 0.2826(3) 0.6560(3) 0.0191(13) Uani 1 1 d .
O4 O 0.8425(3) 0.4159(3) 0.6893(3) 0.0204(13) Uani 1 1 d .
O5 O 0.7907(3) -0.0130(3) 0.7659(3) 0.0237(14) Uani 1 1 d .
O6 O 0.8409(4) 0.1956(3) 0.7873(3) 0.0218(13) Uani 1 1 d .
O7 O 0.9410(3) 0.3481(3) 0.8256(3) 0.0244(14) Uani 1 1 d .
O8 O 0.8083(4) 0.2932(3) 0.9274(3) 0.0261(14) Uani 1 1 d .
O9 O 0.7776(4) -0.0381(3) 0.6016(3) 0.0215(13) Uani 1 1 d .
O10 O 0.6219(4) 0.3092(4) 0.8600(3) 0.0267(14) Uani 1 1 d .
O11 O 0.6635(3) 0.1897(3) 0.7558(3) 0.0204(13) Uani 1 1 d .
O12 O 0.6331(3) 0.0053(3) 0.6694(3) 0.0253(14) Uani 1 1 d .
O13 O 0.9428(3) 0.2199(3) 0.9051(3) 0.0184(13) Uani 1 1 d .
O14 O 0.6892(4) 0.3565(4) 0.9986(3) 0.0314(16) Uani 1 1 d .
O15 O 0.7656(3) 0.1143(3) 0.6572(3) 0.0202(13) Uani 1 1 d .
O16 O 0.5000 0.2426(5) 0.7500 0.026(2) Uani 1 2 d S
O17 O 1.0000 0.4818(5) 0.7500 0.024(2) Uani 1 2 d S
O1W O 0.6321(7) 0.3642(6) 0.4593(5) 0.091(3) Uiso 1 1 d .
N2 N 0.5142(5) 0.1117(5) 0.5390(5) 0.042(2) Uiso 1 1 d .
C3 C 0.5717(7) 0.1795(7) 0.5554(6) 0.046(3) Uiso 1 1 d .
C4 C 0.6391(7) 0.1733(7) 0.5030(6) 0.044(3) Uiso 1 1 d .
N3 N 0.6002(5) 0.1937(5) 0.4240(4) 0.0326(19) Uiso 1 1 d .
C2 C 0.4401(7) 0.1251(7) 0.5810(6) 0.045(3) Uiso 1 1 d .
C1 C 0.3813(7) 0.0532(6) 0.5668(6) 0.042(3) Uiso 1 1 d .
N1 N 0.3064(5) 0.0707(5) 0.6051(4) 0.036(2) Uiso 1 1 d .

loop_
_atom_site_aniso_label
_atom_site_aniso_U_11
_atom_site_aniso_U_22
_atom_site_aniso_U_33
_atom_site_aniso_U_23
_atom_site_aniso_U_13
_atom_site_aniso_U_12
Ge1 0.0156(5) 0.0102(4) 0.0242(5) 0.0012(4) 0.0023(4) -0.0003(4)
Ge2 0.0168(5) 0.0131(4) 0.0311(5) 0.0005(4) 0.0018(4) -0.0017(4)
Ge3 0.0210(5) 0.0121(4) 0.0271(5) 0.0022(4) 0.0020(4) -0.0022(4)
Ge4 0.0128(5) 0.0126(4) 0.0282(5) -0.0002(4) 0.0031(4) -0.0001(4)
Ge5 0.0151(5) 0.0091(4) 0.0284(5) -0.0003(4) 0.0044(4) 0.0002(4)
Ge6 0.0132(5) 0.0120(4) 0.0316(6) 0.0003(4) 0.0043(4) 0.0002(4)
Ge7 0.0154(5) 0.0105(4) 0.0255(5) -0.0008(4) 0.0048(4) 0.0000(4)
F 0.033(3) 0.025(3) 0.027(3) 0.002(2) 0.002(2) -0.001(2)
O1 0.019(3) 0.019(3) 0.022(3) 0.005(3) -0.001(2) -0.004(3)
O2 0.015(3) 0.016(3) 0.031(3) 0.006(3) 0.002(3) -0.002(2)
O3 0.024(3) 0.007(3) 0.027(3) -0.001(2) 0.005(3) 0.004(2)
O4 0.017(3) 0.017(3) 0.027(3) 0.001(3) 0.004(3) -0.003(2)
O5 0.023(3) 0.016(3) 0.032(4) -0.002(3) 0.003(3) -0.007(3)
O6 0.019(3) 0.010(3) 0.035(4) -0.005(3) 0.002(3) 0.008(2)
O7 0.011(3) 0.018(3) 0.042(4) 0.009(3) -0.003(3) -0.002(3)
O8 0.022(3) 0.022(3) 0.034(4) 0.005(3) -0.001(3) -0.005(3)
O9 0.029(3) 0.007(3) 0.030(3) 0.001(2) 0.010(3) 0.005(2)
O10 0.015(3) 0.035(4) 0.032(4) 0.003(3) 0.010(3) 0.003(3)
O11 0.017(3) 0.013(3) 0.033(3) -0.001(3) 0.010(3) 0.005(2)
O12 0.020(3) 0.021(3) 0.036(4) 0.009(3) 0.005(3) 0.001(3)
O13 0.009(3) 0.010(3) 0.033(3) 0.008(2) -0.010(2) 0.000(2)
O14 0.048(4) 0.022(3) 0.024(3) 0.001(3) 0.004(3) -0.007(3)
O15 0.027(3) 0.005(3) 0.030(3) 0.000(2) 0.009(3) -0.005(2)
O16 0.012(4) 0.021(5) 0.044(6) 0.000 0.005(4) 0.000
O17 0.018(4) 0.010(4) 0.047(6) 0.000 0.016(4) 0.000

loop_
_atom_type_symbol
_atom_type_description
_atom_type_scat_dispersion_real
_atom_type_scat_dispersion_imag
_atom_type_scat_source
C C 0.0033 0.0016 'International Tables Vol C Tables 4.2.6.8 and 6.1.1.4'
H H 0.0000 0.0000 'International Tables Vol C Tables 4.2.6.8 and 6.1.1.4'
N N 0.0061 0.0033 'International Tables Vol C Tables 4.2.6.8 and 6.1.1.4'
O O 0.0106 0.0060 'International Tables Vol C Tables 4.2.6.8 and 6.1.1.4'
Ge Ge 0.1547 1.8001 'International Tables Vol C Tables 4.2.6.8 and 6.1.1.4'
F F 0.0171 0.0103 'International Tables Vol C Tables 4.2.6.8 and 6.1.1.4'

loop_
_geom_angle_atom_site_label_1
_geom_angle_atom_site_label_2
_geom_angle_atom_site_label_3
_geom_angle
_geom_angle_site_symmetry_1
_geom_angle_site_symmetry_3
F Ge1 O2 90.9(2) . .
F Ge1 O3 89.8(2) . .
O2 Ge1 O3 91.8(2) . .
F Ge1 O4 87.6(2) . .
O2 Ge1 O4 178.4(2) . .
O3 Ge1 O4 88.5(2) . .
F Ge1 O5 88.1(2) . 4_656
O2 Ge1 O5 89.9(2) . 4_656
O3 Ge1 O5 177.4(3) . 4_656
O4 Ge1 O5 89.8(2) . 4_656
F Ge1 O1 177.0(2) . .
O2 Ge1 O1 91.6(2) . .
O3 Ge1 O1 91.9(2) . .
O4 Ge1 O1 90.0(2) . .
O5 Ge1 O1 90.2(2) 4_656 .
O6 Ge2 O7 116.3(3) . .
O6 Ge2 O8 120.6(3) . .
O7 Ge2 O8 123.1(3) . .
O6 Ge2 O13 89.0(2) . .
O7 Ge2 O13 90.3(2) . .
O8 Ge2 O13 91.1(3) . .
O6 Ge2 O1 94.8(2) . .
O7 Ge2 O1 94.4(2) . .
O8 Ge2 O1 80.8(2) . .
O13 Ge2 O1 171.9(3) . .
O6 Ge2 Ge3 115.51(19) . .
O7 Ge2 Ge3 115.88(19) . .
O8 Ge2 Ge3 34.29(18) . .
O13 Ge2 Ge3 125.40(19) . .
O1 Ge2 Ge3 46.50(17) . .
O10 Ge3 O8 120.2(3) . .
O10 Ge3 O9 116.2(3) . 4_656
O8 Ge3 O9 121.5(3) . 4_656
O10 Ge3 O14 96.4(3) . .
O8 Ge3 O14 95.3(3) . .
O9 Ge3 O14 92.7(3) 4_656 .
O10 Ge3 O1 90.5(2) . .
O8 Ge3 O1 76.2(2) . .
O9 Ge3 O1 89.3(2) 4_656 .
O14 Ge3 O1 171.1(3) . .
O10 Ge3 Ge2 111.13(19) . .
O8 Ge3 Ge2 34.09(19) . .
O9 Ge3 Ge2 110.26(19) 4_656 .
O14 Ge3 Ge2 129.3(2) . .
O1 Ge3 Ge2 42.15(15) . .
O2 Ge4 O16 112.8(2) . .
O2 Ge4 O10 113.9(3) . .
O16 Ge4 O10 106.7(2) . .
O2 Ge4 O11 111.6(3) . .
O16 Ge4 O11 103.4(3) . .
O10 Ge4 O11 107.7(3) . .
O3 Ge5 O15 106.6(3) . .
O3 Ge5 O6 113.8(3) . .
O15 Ge5 O6 106.4(3) . .
O3 Ge5 O11 113.4(3) . .
O15 Ge5 O11 109.1(3) . .
O6 Ge5 O11 107.2(3) . .
O4 Ge6 O17 109.13(19) . .
O4 Ge6 O12 112.1(3) . 4_656
O17 Ge6 O12 104.9(3) . 4_656
O4 Ge6 O7 113.9(3) . .
O17 Ge6 O7 107.4(3) . .
O12 Ge6 O7 108.9(3) 4_656 .
O5 Ge7 O9 116.2(3) . .
O5 Ge7 O12 111.6(3) . .
O9 Ge7 O12 110.3(3) . .
O5 Ge7 O15 109.4(3) . .
O9 Ge7 O15 101.9(3) . .
O12 Ge7 O15 106.7(3) . .
Ge1 O1 Ge2 134.4(3) . .
Ge1 O1 Ge3 134.2(3) . .
Ge2 O1 Ge3 91.3(2) . .
Ge4 O2 Ge1 118.8(3) . .
Ge5 O3 Ge1 117.2(3) . .
Ge6 O4 Ge1 118.3(3) . .
Ge7 O5 Ge1 117.5(3) . 4_646
Ge5 O6 Ge2 120.2(3) . .
Ge6 O7 Ge2 119.1(3) . .
Ge2 O8 Ge3 111.6(3) . .
Ge7 O9 Ge3 123.0(3) . 4_646
Ge4 O10 Ge3 124.8(3) . .
Ge5 O11 Ge4 118.7(3) . .
Ge7 O12 Ge6 118.4(3) . 4_646
Ge5 O15 Ge7 127.6(3) . .
Ge4 O16 Ge4 140.3(5) 2_656 .
Ge6 O17 Ge6 127.7(4) . 2_756
C3 N2 C2 108.2(8) . .
N2 C3 C4 108.1(9) . .
N3 C4 C3 108.7(8) . .
C1 C2 N2 108.7(9) . .
N1 C1 C2 107.3(8) . .

loop_
_geom_bond_atom_site_label_1
_geom_bond_atom_site_label_2
_geom_bond_distance
_geom_bond_site_symmetry_2
Ge1 F 1.813(5) .
Ge1 O2 1.865(6) .
Ge1 O3 1.871(5) .
Ge1 O4 1.879(6) .
Ge1 O5 1.886(6) 4_656
Ge1 O1 1.939(5) .
Ge2 O6 1.762(5) .
Ge2 O7 1.774(6) .
Ge2 O8 1.772(6) .
Ge2 O13 1.803(5) .
Ge2 O1 1.973(5) .
Ge2 Ge3 2.9391(13) .
Ge3 O10 1.764(6) .
Ge3 O8 1.781(6) .
Ge3 O9 1.782(5) 4_656
Ge3 O14 1.806(6) .
Ge3 O1 2.133(6) .
Ge4 O2 1.715(5) .
Ge4 O16 1.732(3) .
Ge4 O10 1.744(6) .
Ge4 O11 1.778(5) .
Ge5 O3 1.718(5) .
Ge5 O15 1.739(5) .
Ge5 O6 1.751(6) .
Ge5 O11 1.759(6) .
Ge6 O4 1.729(5) .
Ge6 O17 1.734(3) .
Ge6 O12 1.754(6) 4_656
Ge6 O7 1.755(5) .
Ge7 O5 1.718(6) .
Ge7 O9 1.730(6) .
Ge7 O12 1.746(6) .
Ge7 O15 1.761(5) .
O5 Ge1 1.886(6) 4_646
O9 Ge3 1.782(5) 4_646
O12 Ge6 1.754(6) 4_646
O16 Ge4 1.732(3) 2_656
O17 Ge6 1.734(3) 2_756
N2 C3 1.451(13) .
N2 C2 1.508(14) .
C3 C4 1.528(15) .
C4 N3 1.492(13) .
C2 C1 1.513(15) .
C1 N1 1.492(13) .

loop_
_platon_squeeze_void_nr
_platon_squeeze_void_average_x
_platon_squeeze_void_average_y
_platon_squeeze_void_average_z
_platon_squeeze_void_volume
_platon_squeeze_void_count_electrons
_platon_squeeze_void_content
1 0.000 0.000 -0.007 337 13 ' '
2 0.500 0.500 0.399 337 13 ' '
